data_4306139
loop_
_publ_author_name
'Nail M. Shavaleev'
'Rosario Scopelliti'
'Fr\'ed\'eric Gumy'
'Jean-Claude G. B\"unzli'

_publ_contact_author_address
;Ecole polytechnique f\'ed\'erale de Lausanne
Institut des sciences et ing\'enierie chimiques
EPFL SB ISIC LCSL
BCH 1402 (B\^at. BCH)
CH-1015 Lausanne
Switzerland
;
_publ_contact_author_email jean-claude.bunzli@epfl.ch
_publ_contact_author_fax '+41 21 693 98 25'
_publ_contact_author_name 'Jean-Claude B\"unzli'
_publ_contact_author_phone '+41 21 693 98 21'
_publ_section_title
;
Near-Infrared Luminescence of Nine-Coordinate Neodymium Complexes with
Benzimidazole-Substituted 8-Hydroxyquinolines
;
_journal_name_full 'Inorganic Chemistry'
_journal_page_first 9055
_journal_page_last 9068
_journal_paper_doi 10.1021/ic8010585
_journal_volume 47
_journal_year 2008
_chemical_formula_moiety 'C51 H36 La N9 O3, 3(C2 H3 N), 0.25(H2 O)'
_chemical_formula_sum 'C57 H45.5 La N12 O3.25'
_chemical_formula_weight 1089.46
_chemical_name_systematic
; 
 ? 
;
_space_group_IT_number 2
_symmetry_cell_setting triclinic
_symmetry_space_group_name_Hall '-P 1'
_symmetry_space_group_name_H-M 'P -1'
_atom_sites_solution_hydrogens geom
_atom_sites_solution_primary direct
_atom_sites_solution_secondary difmap
_audit_creation_method SHELXL-97
_cell_angle_alpha 78.989(4)
_cell_angle_beta 75.239(5)
_cell_angle_gamma 66.466(5)
_cell_formula_units_Z 2
_cell_length_a 11.9317(7)
_cell_length_b 12.5460(5)
_cell_length_c 18.6060(10)
_cell_measurement_reflns_used 6331
_cell_measurement_temperature 140(2)
_cell_measurement_theta_max 27.5914
_cell_measurement_theta_min 2.6111
_cell_volume 2456.7(2)
_computing_cell_refinement
;
CrysAlis RED, Oxford Diffraction Ltd.,
Version 1.171.32.5 (release 08-05-2007 CrysAlis171 .NET)
(compiled May  8 2007,13:10:02)
;
_computing_data_collection
;
CrysAlis CCD, Oxford Diffraction Ltd.,
Version 1.171.32.5 (release 08-05-2007 CrysAlis171 .NET)
(compiled May  8 2007,13:10:02)
;
_computing_data_reduction
;
CrysAlis RED, Oxford Diffraction Ltd.,
Version 1.171.32.5 (release 08-05-2007 CrysAlis171 .NET)
(compiled May  8 2007,13:10:02)
;
_computing_molecular_graphics 'Bruker SHELXTL'
_computing_publication_material 'Bruker SHELXTL'
_computing_structure_refinement 'SHELXL-97 (Sheldrick, 1997)'
_computing_structure_solution 'SHELXS-97 (Sheldrick, 1990)'
_diffrn_ambient_temperature 140(2)
_diffrn_detector_area_resol_mean 8.2812
_diffrn_measured_fraction_theta_full 0.997
_diffrn_measured_fraction_theta_max 0.997
_diffrn_measurement_device_type 'Oxford Diffraction, KM4/Sapphire CCD'
_diffrn_measurement_method 'phi and omega scans'
_diffrn_radiation_monochromator graphite
_diffrn_radiation_source 'fine-focus sealed tube'
_diffrn_radiation_type MoK\a
_diffrn_radiation_wavelength 0.71073
_diffrn_reflns_av_R_equivalents 0.0826
_diffrn_reflns_av_sigmaI/netI 0.1327
_diffrn_reflns_limit_h_max 14
_diffrn_reflns_limit_h_min -14
_diffrn_reflns_limit_k_max 14
_diffrn_reflns_limit_k_min -14
_diffrn_reflns_limit_l_max 22
_diffrn_reflns_limit_l_min -21
_diffrn_reflns_number 18968
_diffrn_reflns_theta_full 25.02
_diffrn_reflns_theta_max 25.02
_diffrn_reflns_theta_min 2.62
_exptl_absorpt_coefficient_mu 0.930
_exptl_absorpt_correction_T_max 1.00000
_exptl_absorpt_correction_T_min 0.81702
_exptl_absorpt_correction_type multi-scan
_exptl_absorpt_process_details
; 
CrysAlis RED, Oxford Diffraction Ltd., 
Version 1.171.32.5 (release 08-05-2007 CrysAlis171 .NET) 
(compiled May  8 2007,13:10:02) 
Empirical absorption correction using spherical harmonics, 
 implemented in SCALE3 ABSPACK scaling algorithm. 
;
_exptl_crystal_colour red
_exptl_crystal_density_diffrn 1.473
_exptl_crystal_density_method 'not measured'
_exptl_crystal_description prismatic
_exptl_crystal_F_000 1109
_exptl_crystal_size_max 0.19
_exptl_crystal_size_mid 0.13
_exptl_crystal_size_min 0.12
_refine_diff_density_max 0.883
_refine_diff_density_min -0.792
_refine_diff_density_rms 0.117
_refine_ls_extinction_method none
_refine_ls_goodness_of_fit_ref 1.120
_refine_ls_hydrogen_treatment riding
_refine_ls_matrix_type full
_refine_ls_number_parameters 667
_refine_ls_number_reflns 8638
_refine_ls_number_restraints 12
_refine_ls_restrained_S_all 1.124
_refine_ls_R_factor_all 0.1357
_refine_ls_R_factor_gt 0.0681
_refine_ls_shift/su_max 0.000
_refine_ls_shift/su_mean 0.000
_refine_ls_structure_factor_coef Fsqd
_refine_ls_weighting_details 'calc w=1/[\s^2^(Fo^2^)+(0.0000P)^2^+6.2896P] where P=(Fo^2^+2Fc^2^)/3'
_refine_ls_weighting_scheme calc
_refine_ls_wR_factor_gt 0.0836
_refine_ls_wR_factor_ref 0.1052
_reflns_number_gt 5497
_reflns_number_total 8638
_reflns_threshold_expression >2sigma(I)
_cod_data_source_file ic8010585_si_005_02.cif
_cod_data_source_block '[La(L)3]'
_cod_depositor_comments
;
The following automatic conversions were performed:
'_symmetry_cell_setting' value 'Triclinic' changed to 'triclinic'
according to '/home/saulius/struct/CIF-dictionaries/cif_core.dic'
dictionary named 'cif_core.dic' version 2.4.1 from 2010-06-29.

Automatic conversion script
Id: cif_fix_enum 1527 2010-12-29 10:47:43Z saulius 
;
_cod_original_formula_sum 'C57 H45.50 La N12 O3.25'
_cod_database_code 4306139

loop_
_symmetry_equiv_pos_as_xyz
'x, y, z'
'-x, -y, -z'

loop_
_atom_site_label
_atom_site_type_symbol
_atom_site_fract_x
_atom_site_fract_y
_atom_site_fract_z
_atom_site_U_iso_or_equiv
_atom_site_adp_type
_atom_site_occupancy
_atom_site_symmetry_multiplicity
_atom_site_calc_flag
_atom_site_refinement_flags
_atom_site_disorder_assembly
_atom_site_disorder_group
La1 La 0.02654(5) 0.22253(4) 0.27013(2) 0.03327(13) Uani 1 1 d . . .
O1 O -0.1931(4) 0.3262(4) 0.3197(3) 0.0418(13) Uani 1 1 d . . .
O2 O 0.1847(5) 0.1216(4) 0.1674(3) 0.0571(16) Uani 1 1 d . . .
O3 O -0.0015(5) 0.0359(4) 0.3032(2) 0.0448(13) Uani 1 1 d . . .
N1 N -0.0470(5) 0.2033(4) 0.4198(3) 0.0265(13) Uani 1 1 d . . .
N2 N 0.1956(5) 0.0929(4) 0.3584(3) 0.0254(13) Uani 1 1 d . . .
N3 N 0.2572(5) 0.0248(4) 0.4672(3) 0.0286(13) Uani 1 1 d . . .
N4 N 0.0355(5) 0.4208(4) 0.3171(3) 0.0304(13) Uani 1 1 d . . .
N5 N 0.1538(5) 0.5028(4) 0.3453(3) 0.0322(14) Uani 1 1 d . . .
N6 N 0.2253(5) 0.2907(5) 0.2149(3) 0.0419(15) Uani 1 1 d . . .
N7 N -0.0452(6) 0.3713(5) 0.1479(3) 0.0449(17) Uani 1 1 d . . .
N8 N -0.1808(6) 0.4481(5) 0.0707(3) 0.0473(18) Uani 1 1 d . . .
N9 N -0.0940(5) 0.1698(4) 0.1866(3) 0.0330(14) Uani 1 1 d . . .
C1 C -0.2470(7) 0.3152(5) 0.3901(4) 0.0354(18) Uani 1 1 d . . .
C2 C -0.3743(7) 0.3678(5) 0.4166(4) 0.0412(19) Uani 1 1 d . . .
H2 H -0.4265 0.4140 0.3824 0.049 Uiso 1 1 calc R . .
C3 C -0.4275(7) 0.3548(6) 0.4918(5) 0.046(2) Uani 1 1 d . . .
H3 H -0.5153 0.3909 0.5071 0.055 Uiso 1 1 calc R . .
C4 C -0.3585(7) 0.2926(6) 0.5443(4) 0.044(2) Uani 1 1 d . . .
H4 H -0.3976 0.2867 0.5954 0.053 Uiso 1 1 calc R . .
C5 C -0.2288(6) 0.2369(5) 0.5221(4) 0.0305(17) Uani 1 1 d . . .
C6 C -0.1737(6) 0.2524(5) 0.4454(4) 0.0283(16) Uani 1 1 d . . .
C7 C -0.1453(7) 0.1634(5) 0.5690(4) 0.0325(17) Uani 1 1 d . . .
H7 H -0.1774 0.1491 0.6206 0.039 Uiso 1 1 calc R . .
C8 C -0.0214(7) 0.1129(5) 0.5426(4) 0.0308(17) Uani 1 1 d . . .
H8 H 0.0321 0.0613 0.5748 0.037 Uiso 1 1 calc R . .
C9 C 0.0273(6) 0.1376(5) 0.4668(3) 0.0230(15) Uani 1 1 d . . .
C10 C 0.1594(6) 0.0880(5) 0.4310(4) 0.0239(16) Uani 1 1 d . . .
C11 C 0.2608(6) 0.0042(5) 0.5468(3) 0.0356(18) Uani 1 1 d . . .
H11A H 0.2317 -0.0596 0.5699 0.053 Uiso 1 1 calc R . .
H11B H 0.2065 0.0755 0.5708 0.053 Uiso 1 1 calc R . .
H11C H 0.3465 -0.0169 0.5529 0.053 Uiso 1 1 calc R . .
C12 C 0.3619(6) -0.0153(5) 0.4134(3) 0.0247(15) Uani 1 1 d . . .
C13 C 0.4858(6) -0.0835(5) 0.4180(4) 0.0329(17) Uani 1 1 d . . .
H13 H 0.5118 -0.1105 0.4646 0.040 Uiso 1 1 calc R . .
C14 C 0.5676(7) -0.1092(5) 0.3514(4) 0.0391(18) Uani 1 1 d . . .
H14 H 0.6525 -0.1569 0.3518 0.047 Uiso 1 1 calc R . .
C15 C 0.5301(7) -0.0673(6) 0.2826(4) 0.0417(19) Uani 1 1 d . . .
H15 H 0.5901 -0.0859 0.2376 0.050 Uiso 1 1 calc R . .
C16 C 0.4079(6) 0.0005(5) 0.2791(4) 0.0325(17) Uani 1 1 d . . .
H16 H 0.3824 0.0283 0.2324 0.039 Uiso 1 1 calc R . .
C17 C 0.3232(6) 0.0269(5) 0.3454(3) 0.0265(15) Uani 1 1 d . . .
C18 C -0.0360(6) 0.4971(5) 0.3703(3) 0.0269(16) Uani 1 1 d . . .
C19 C -0.1604(6) 0.5309(5) 0.4045(4) 0.0320(17) Uani 1 1 d . . .
H19 H -0.2127 0.4991 0.3925 0.038 Uiso 1 1 calc R . .
C20 C -0.2075(6) 0.6108(5) 0.4558(4) 0.0354(17) Uani 1 1 d . . .
H20 H -0.2932 0.6345 0.4791 0.043 Uiso 1 1 calc R . .
C21 C -0.1324(7) 0.6582(5) 0.4748(4) 0.0357(18) Uani 1 1 d . . .
H21 H -0.1676 0.7130 0.5109 0.043 Uiso 1 1 calc R . .
C22 C -0.0092(7) 0.6270(5) 0.4423(4) 0.0337(17) Uani 1 1 d . . .
H22 H 0.0426 0.6582 0.4555 0.040 Uiso 1 1 calc R . .
C23 C 0.0372(6) 0.5488(5) 0.3896(3) 0.0247(15) Uani 1 1 d . . .
C24 C 0.2605(6) 0.5266(6) 0.3518(4) 0.048(2) Uani 1 1 d . . .
H24A H 0.3374 0.4602 0.3369 0.072 Uiso 1 1 calc R . .
H24B H 0.2527 0.5386 0.4036 0.072 Uiso 1 1 calc R . .
H24C H 0.2633 0.5971 0.3191 0.072 Uiso 1 1 calc R . .
C25 C 0.1461(6) 0.4284(5) 0.3024(3) 0.0293(16) Uani 1 1 d . . .
C26 C 0.2443(7) 0.3738(6) 0.2401(4) 0.0383(18) Uani 1 1 d . . .
C27 C 0.3379(7) 0.4156(7) 0.2023(5) 0.055(2) Uani 1 1 d . . .
H27 H 0.3498 0.4750 0.2208 0.066 Uiso 1 1 calc R . .
C28 C 0.4135(8) 0.3683(8) 0.1370(5) 0.070(3) Uani 1 1 d . . .
H28 H 0.4770 0.3965 0.1100 0.084 Uiso 1 1 calc R . .
C29 C 0.3966(9) 0.2803(8) 0.1113(5) 0.066(3) Uani 1 1 d . . .
C30 C 0.3001(8) 0.2447(6) 0.1517(4) 0.051(2) Uani 1 1 d . . .
C31 C 0.4699(9) 0.2288(8) 0.0427(5) 0.079(3) Uani 1 1 d U . .
H31 H 0.5374 0.2501 0.0142 0.095 Uiso 1 1 calc R . .
C32 C 0.4385(10) 0.1496(9) 0.0208(6) 0.087(3) Uani 1 1 d U . .
H32 H 0.4839 0.1189 -0.0254 0.104 Uiso 1 1 calc R . .
C33 C 0.3458(9) 0.1098(7) 0.0602(5) 0.077(3) Uani 1 1 d . . .
H33 H 0.3323 0.0506 0.0425 0.093 Uiso 1 1 calc R . .
C34 C 0.2715(9) 0.1571(7) 0.1264(4) 0.057(3) Uani 1 1 d . . .
C35 C -0.0489(7) 0.4828(6) 0.1194(4) 0.042(2) Uani 1 1 d . . .
C36 C 0.0163(7) 0.5472(6) 0.1301(4) 0.049(2) Uani 1 1 d . . .
H36 H 0.0737 0.5165 0.1628 0.059 Uiso 1 1 calc R . .
C37 C -0.0047(7) 0.6560(6) 0.0921(4) 0.051(2) Uani 1 1 d . . .
H37 H 0.0382 0.7014 0.0994 0.061 Uiso 1 1 calc R . .
C38 C -0.0872(8) 0.7022(6) 0.0429(4) 0.056(2) Uani 1 1 d . . .
H38 H -0.0980 0.7773 0.0166 0.067 Uiso 1 1 calc R . .
C39 C -0.1532(8) 0.6406(6) 0.0318(4) 0.052(2) Uani 1 1 d . . .
H39 H -0.2109 0.6724 -0.0008 0.063 Uiso 1 1 calc R . .
C40 C -0.1326(7) 0.5307(6) 0.0698(4) 0.044(2) Uani 1 1 d . . .
C41 C -0.2838(7) 0.4698(6) 0.0332(4) 0.062(3) Uani 1 1 d . . .
H41A H -0.2499 0.4384 -0.0155 0.093 Uiso 1 1 calc R . .
H41B H -0.3307 0.5541 0.0260 0.093 Uiso 1 1 calc R . .
H41C H -0.3395 0.4313 0.0640 0.093 Uiso 1 1 calc R . .
C42 C -0.1253(7) 0.3533(6) 0.1169(4) 0.040(2) Uani 1 1 d . . .
C43 C -0.1382(7) 0.2408(6) 0.1282(4) 0.045(2) Uani 1 1 d . . .
C44 C -0.1849(7) 0.2015(6) 0.0799(4) 0.052(2) Uani 1 1 d . . .
H44 H -0.2119 0.2506 0.0371 0.062 Uiso 1 1 calc R . .
C45 C -0.1913(7) 0.0934(6) 0.0949(4) 0.053(2) Uani 1 1 d . . .
H45 H -0.2238 0.0676 0.0629 0.064 Uiso 1 1 calc R . .
C46 C -0.1499(6) 0.0196(6) 0.1576(4) 0.0379(18) Uani 1 1 d . . .
C47 C -0.0978(6) 0.0624(5) 0.2012(4) 0.0338(17) Uani 1 1 d . . .
C48 C -0.1508(7) -0.0936(6) 0.1774(4) 0.047(2) Uani 1 1 d . . .
H48 H -0.1845 -0.1240 0.1487 0.057 Uiso 1 1 calc R . .
C49 C -0.1040(7) -0.1601(6) 0.2372(4) 0.047(2) Uani 1 1 d . . .
H49 H -0.1068 -0.2361 0.2503 0.057 Uiso 1 1 calc R . .
C50 C -0.0518(7) -0.1191(6) 0.2801(4) 0.0420(19) Uani 1 1 d . . .
H50 H -0.0180 -0.1687 0.3209 0.050 Uiso 1 1 calc R . .
C51 C -0.0482(6) -0.0082(6) 0.2647(4) 0.0343(17) Uani 1 1 d . . .
N10 N 0.4116(6) 0.2278(5) 0.3973(4) 0.0513(18) Uani 1 1 d . . .
C52 C 0.6066(7) 0.1884(7) 0.2893(4) 0.053(2) Uani 1 1 d . . .
H52A H 0.6568 0.1045 0.2915 0.080 Uiso 1 1 calc R . .
H52B H 0.6569 0.2312 0.2942 0.080 Uiso 1 1 calc R . .
H52C H 0.5794 0.2146 0.2414 0.080 Uiso 1 1 calc R . .
C53 C 0.4972(8) 0.2105(6) 0.3505(5) 0.041(2) Uani 1 1 d . . .
N11 N -0.4768(8) 0.5553(8) 0.2129(5) 0.107(3) Uani 1 1 d . . .
C54 C -0.3117(7) 0.6038(6) 0.2489(4) 0.064(3) Uani 1 1 d . . .
H54A H -0.2477 0.5305 0.2643 0.097 Uiso 1 1 calc R . .
H54B H -0.3497 0.6527 0.2905 0.097 Uiso 1 1 calc R . .
H54C H -0.2734 0.6453 0.2062 0.097 Uiso 1 1 calc R . .
C55 C -0.4044(8) 0.5791(7) 0.2285(5) 0.062(2) Uani 1 1 d . . .
N12 N -0.7322(8) 0.7234(8) 0.0960(5) 0.110(3) Uani 1 1 d . . .
C56 C -0.7232(8) 0.8337(6) 0.1943(4) 0.070(3) Uani 1 1 d . . .
H56A H -0.6377 0.8038 0.2028 0.105 Uiso 1 1 calc R . .
H56B H -0.7795 0.8218 0.2410 0.105 Uiso 1 1 calc R . .
H56C H -0.7486 0.9173 0.1773 0.105 Uiso 1 1 calc R . .
C57 C -0.7287(8) 0.7720(7) 0.1381(5) 0.059(2) Uani 1 1 d . . .
O4 O 0.167(2) 0.0220(16) 0.0592(11) 0.072(7) Uani 0.25 1 d P . .

loop_
_atom_site_aniso_label
_atom_site_aniso_U_11
_atom_site_aniso_U_22
_atom_site_aniso_U_33
_atom_site_aniso_U_23
_atom_site_aniso_U_13
_atom_site_aniso_U_12
La1 0.0429(3) 0.0258(2) 0.0322(2) -0.00407(17) -0.02103(19) -0.00507(19)
O1 0.046(3) 0.036(3) 0.047(3) -0.001(2) -0.027(3) -0.009(3)
O2 0.073(4) 0.038(3) 0.045(4) -0.016(3) -0.027(3) 0.009(3)
O3 0.076(4) 0.030(3) 0.038(3) -0.001(2) -0.034(3) -0.017(3)
N1 0.030(4) 0.018(3) 0.038(3) -0.008(2) -0.016(3) -0.006(3)
N2 0.031(4) 0.020(3) 0.026(3) 0.002(2) -0.010(3) -0.009(3)
N3 0.038(4) 0.022(3) 0.031(3) -0.001(3) -0.015(3) -0.012(3)
N4 0.022(3) 0.030(3) 0.042(4) 0.004(3) -0.015(3) -0.011(3)
N5 0.037(4) 0.028(3) 0.038(4) 0.002(3) -0.010(3) -0.018(3)
N6 0.032(4) 0.036(4) 0.034(4) 0.002(3) -0.006(3) 0.010(3)
N7 0.066(5) 0.032(4) 0.037(4) -0.006(3) -0.032(3) -0.003(3)
N8 0.055(5) 0.040(4) 0.040(4) -0.005(3) -0.026(3) 0.000(4)
N9 0.037(4) 0.025(3) 0.032(3) -0.009(3) -0.015(3) 0.002(3)
C1 0.038(5) 0.023(4) 0.051(5) -0.007(4) -0.019(4) -0.009(4)
C2 0.035(5) 0.023(4) 0.070(6) -0.005(4) -0.026(4) -0.006(4)
C3 0.028(5) 0.032(4) 0.080(6) -0.015(4) -0.006(5) -0.013(4)
C4 0.036(5) 0.037(4) 0.062(5) -0.019(4) 0.004(4) -0.020(4)
C5 0.034(5) 0.022(4) 0.044(5) -0.011(3) -0.001(4) -0.020(4)
C6 0.024(4) 0.011(3) 0.053(5) -0.007(3) -0.016(4) -0.003(3)
C7 0.042(5) 0.021(4) 0.039(4) -0.002(3) -0.010(4) -0.016(4)
C8 0.037(5) 0.023(4) 0.040(5) -0.002(3) -0.012(4) -0.016(4)
C9 0.032(4) 0.013(3) 0.030(4) -0.004(3) -0.010(3) -0.011(3)
C10 0.030(5) 0.015(3) 0.033(4) 0.003(3) -0.013(3) -0.014(3)
C11 0.037(5) 0.032(4) 0.040(4) 0.001(3) -0.018(4) -0.011(4)
C12 0.029(4) 0.018(3) 0.030(4) 0.002(3) -0.012(3) -0.010(3)
C13 0.036(5) 0.026(4) 0.042(5) 0.005(3) -0.024(4) -0.011(4)
C14 0.033(5) 0.024(4) 0.057(5) 0.001(4) -0.016(4) -0.006(4)
C15 0.039(5) 0.039(4) 0.041(5) -0.002(4) -0.004(4) -0.011(4)
C16 0.034(5) 0.023(4) 0.036(4) 0.002(3) -0.011(4) -0.007(4)
C17 0.024(4) 0.024(4) 0.030(4) -0.002(3) -0.005(3) -0.008(3)
C18 0.032(5) 0.018(3) 0.027(4) -0.002(3) -0.007(3) -0.003(3)
C19 0.030(5) 0.022(4) 0.042(4) -0.005(3) -0.011(3) -0.003(3)
C20 0.030(4) 0.028(4) 0.050(5) -0.002(4) -0.009(4) -0.013(4)
C21 0.037(5) 0.024(4) 0.049(5) -0.004(3) -0.015(4) -0.010(4)
C22 0.044(5) 0.021(4) 0.045(5) -0.002(3) -0.020(4) -0.015(4)
C23 0.021(4) 0.020(3) 0.032(4) 0.002(3) -0.004(3) -0.009(3)
C24 0.037(5) 0.036(4) 0.078(6) -0.001(4) -0.015(4) -0.019(4)
C25 0.032(5) 0.020(4) 0.027(4) 0.017(3) -0.012(3) -0.007(3)
C26 0.034(5) 0.037(4) 0.035(4) 0.005(4) -0.009(4) -0.008(4)
C27 0.044(6) 0.060(6) 0.058(6) 0.012(5) -0.008(5) -0.024(5)
C28 0.045(6) 0.070(7) 0.066(7) 0.029(6) -0.007(5) -0.011(6)
C29 0.053(7) 0.050(6) 0.043(6) 0.013(5) 0.000(5) 0.021(5)
C30 0.049(6) 0.033(5) 0.037(5) 0.012(4) -0.009(4) 0.011(4)
C31 0.063(6) 0.070(6) 0.056(6) 0.020(5) 0.006(5) 0.002(5)
C32 0.085(7) 0.071(6) 0.054(6) 0.002(5) 0.002(5) 0.011(5)
C33 0.094(8) 0.038(5) 0.045(6) -0.002(4) -0.009(5) 0.028(5)
C34 0.067(7) 0.035(5) 0.031(5) 0.002(4) -0.009(5) 0.017(5)
C35 0.060(6) 0.028(4) 0.029(4) -0.005(3) -0.021(4) 0.000(4)
C36 0.066(6) 0.023(4) 0.049(5) -0.008(4) -0.023(4) 0.001(4)
C37 0.077(6) 0.029(4) 0.042(5) -0.001(4) -0.018(4) -0.013(4)
C38 0.083(7) 0.024(4) 0.048(5) -0.003(4) -0.023(5) 0.000(5)
C39 0.077(7) 0.024(4) 0.039(5) -0.003(4) -0.031(4) 0.010(4)
C40 0.066(6) 0.025(4) 0.032(4) -0.011(3) -0.022(4) 0.003(4)
C41 0.075(7) 0.050(5) 0.059(6) -0.009(4) -0.043(5) -0.001(5)
C42 0.048(5) 0.031(4) 0.031(4) -0.007(3) -0.018(4) 0.004(4)
C43 0.051(5) 0.032(4) 0.048(5) -0.013(4) -0.025(4) 0.000(4)
C44 0.066(6) 0.046(5) 0.049(5) -0.006(4) -0.033(4) -0.012(5)
C45 0.066(6) 0.051(5) 0.050(5) -0.018(4) -0.025(4) -0.017(5)
C46 0.039(5) 0.039(4) 0.036(4) -0.012(4) -0.011(4) -0.009(4)
C47 0.045(5) 0.023(4) 0.033(4) -0.008(3) -0.013(4) -0.007(4)
C48 0.049(6) 0.043(5) 0.053(5) -0.027(4) -0.010(4) -0.011(4)
C49 0.053(6) 0.033(4) 0.057(5) -0.017(4) -0.007(4) -0.014(4)
C50 0.057(5) 0.029(4) 0.042(5) -0.006(3) -0.018(4) -0.013(4)
C51 0.035(5) 0.034(4) 0.035(4) -0.010(3) -0.007(3) -0.010(4)
N10 0.042(5) 0.036(4) 0.073(5) -0.015(4) -0.006(4) -0.010(4)
C52 0.046(6) 0.066(6) 0.048(5) -0.005(4) -0.012(4) -0.021(5)
C53 0.039(6) 0.031(4) 0.064(6) -0.003(4) -0.031(4) -0.012(4)
N11 0.073(7) 0.141(8) 0.121(8) -0.014(6) -0.031(6) -0.047(6)
C54 0.064(6) 0.051(5) 0.079(6) -0.014(5) -0.039(5) -0.004(5)
C55 0.046(6) 0.074(6) 0.064(6) -0.004(5) -0.020(5) -0.018(5)
N12 0.122(8) 0.144(8) 0.091(7) -0.046(6) -0.046(6) -0.046(7)
C56 0.085(7) 0.044(5) 0.077(7) -0.010(5) -0.030(5) -0.011(5)
C57 0.064(6) 0.068(6) 0.050(6) -0.005(5) -0.018(5) -0.027(5)
O4 0.11(2) 0.047(13) 0.041(13) -0.024(11) -0.013(13) 0.003(13)

loop_
_atom_type_symbol
_atom_type_description
_atom_type_scat_dispersion_real
_atom_type_scat_dispersion_imag
_atom_type_scat_source
C C 0.0033 0.0016 'International Tables Vol C Tables 4.2.6.8 and 6.1.1.4'
H H 0.0000 0.0000 'International Tables Vol C Tables 4.2.6.8 and 6.1.1.4'
N N 0.0061 0.0033 'International Tables Vol C Tables 4.2.6.8 and 6.1.1.4'
O O 0.0106 0.0060 'International Tables Vol C Tables 4.2.6.8 and 6.1.1.4'
La La -0.2871 2.4523 'International Tables Vol C Tables 4.2.6.8 and 6.1.1.4'

loop_
_geom_angle_atom_site_label_1
_geom_angle_atom_site_label_2
_geom_angle_atom_site_label_3
_geom_angle
_geom_angle_site_symmetry_1
_geom_angle_site_symmetry_3
_geom_angle_publ_flag
O1 La1 O3 90.72(16) . . ?
O1 La1 O2 147.62(15) . . ?
O3 La1 O2 82.99(18) . . ?
O1 La1 N9 75.68(15) . . ?
O3 La1 N9 62.44(14) . . ?
O2 La1 N9 73.26(17) . . ?
O1 La1 N1 63.36(15) . . ?
O3 La1 N1 74.30(14) . . ?
O2 La1 N1 142.49(15) . . ?
N9 La1 N1 118.85(16) . . ?
O1 La1 N6 133.54(16) . . ?
O3 La1 N6 135.41(16) . . ?
O2 La1 N6 62.49(19) . . ?
N9 La1 N6 124.79(17) . . ?
N1 La1 N6 116.34(16) . . ?
O1 La1 N2 123.21(15) . . ?
O3 La1 N2 74.97(14) . . ?
O2 La1 N2 85.82(15) . . ?
N9 La1 N2 134.07(14) . . ?
N1 La1 N2 59.86(16) . . ?
N6 La1 N2 75.18(15) . . ?
O1 La1 N7 79.12(17) . . ?
O3 La1 N7 123.06(15) . . ?
O2 La1 N7 77.95(17) . . ?
N9 La1 N7 60.75(16) . . ?
N1 La1 N7 139.54(16) . . ?
N6 La1 N7 78.48(17) . . ?
N2 La1 N7 153.26(17) . . ?
O1 La1 N4 79.02(15) . . ?
O3 La1 N4 148.69(14) . . ?
O2 La1 N4 120.73(18) . . ?
N9 La1 N4 139.83(14) . . ?
N1 La1 N4 74.66(14) . . ?
N6 La1 N4 58.67(17) . . ?
N2 La1 N4 86.01(14) . . ?
N7 La1 N4 84.27(15) . . ?
C1 O1 La1 124.4(4) . . ?
C34 O2 La1 124.7(5) . . ?
C51 O3 La1 125.5(4) . . ?
C9 N1 C6 120.2(6) . . ?
C9 N1 La1 124.2(4) . . ?
C6 N1 La1 114.9(4) . . ?
C10 N2 C17 105.5(5) . . ?
C10 N2 La1 119.4(4) . . ?
C17 N2 La1 135.0(4) . . ?
C12 N3 C10 107.1(5) . . ?
C12 N3 C11 122.3(5) . . ?
C10 N3 C11 130.5(6) . . ?
C25 N4 C18 105.0(5) . . ?
C25 N4 La1 115.8(4) . . ?
C18 N4 La1 136.0(4) . . ?
C23 N5 C25 106.6(5) . . ?
C23 N5 C24 122.8(5) . . ?
C25 N5 C24 130.5(6) . . ?
C26 N6 C30 119.1(7) . . ?
C26 N6 La1 125.3(5) . . ?
C30 N6 La1 115.1(5) . . ?
C42 N7 C35 105.4(5) . . ?
C42 N7 La1 116.6(5) . . ?
C35 N7 La1 135.2(4) . . ?
C42 N8 C40 107.7(6) . . ?
C42 N8 C41 129.0(7) . . ?
C40 N8 C41 123.0(6) . . ?
C47 N9 C43 120.2(5) . . ?
C47 N9 La1 116.4(4) . . ?
C43 N9 La1 123.1(4) . . ?
O1 C1 C2 123.8(6) . . ?
O1 C1 C6 120.3(7) . . ?
C2 C1 C6 115.8(7) . . ?
C1 C2 C3 121.9(7) . . ?
C1 C2 H2 119.1 . . ?
C3 C2 H2 119.1 . . ?
C4 C3 C2 122.4(7) . . ?
C4 C3 H3 118.8 . . ?
C2 C3 H3 118.8 . . ?
C3 C4 C5 119.2(7) . . ?
C3 C4 H4 120.4 . . ?
C5 C4 H4 120.4 . . ?
C4 C5 C7 126.1(7) . . ?
C4 C5 C6 118.5(6) . . ?
C7 C5 C6 115.5(6) . . ?
N1 C6 C5 121.7(6) . . ?
N1 C6 C1 116.2(6) . . ?
C5 C6 C1 122.0(6) . . ?
C8 C7 C5 122.0(7) . . ?
C8 C7 H7 119.0 . . ?
C5 C7 H7 119.0 . . ?
C7 C8 C9 119.3(6) . . ?
C7 C8 H8 120.4 . . ?
C9 C8 H8 120.4 . . ?
N1 C9 C8 121.2(6) . . ?
N1 C9 C10 113.9(6) . . ?
C8 C9 C10 124.8(6) . . ?
N2 C10 N3 112.1(6) . . ?
N2 C10 C9 121.9(6) . . ?
N3 C10 C9 125.9(6) . . ?
N3 C11 H11A 109.5 . . ?
N3 C11 H11B 109.5 . . ?
H11A C11 H11B 109.5 . . ?
N3 C11 H11C 109.5 . . ?
H11A C11 H11C 109.5 . . ?
H11B C11 H11C 109.5 . . ?
N3 C12 C17 105.7(6) . . ?
N3 C12 C13 131.9(6) . . ?
C17 C12 C13 122.4(6) . . ?
C14 C13 C12 116.1(6) . . ?
C14 C13 H13 122.0 . . ?
C12 C13 H13 122.0 . . ?
C13 C14 C15 122.1(7) . . ?
C13 C14 H14 118.9 . . ?
C15 C14 H14 118.9 . . ?
C16 C15 C14 121.0(7) . . ?
C16 C15 H15 119.5 . . ?
C14 C15 H15 119.5 . . ?
C15 C16 C17 118.1(6) . . ?
C15 C16 H16 121.0 . . ?
C17 C16 H16 121.0 . . ?
C16 C17 C12 120.3(6) . . ?
C16 C17 N2 130.3(6) . . ?
C12 C17 N2 109.4(6) . . ?
N4 C18 C19 131.9(6) . . ?
N4 C18 C23 110.2(6) . . ?
C19 C18 C23 117.9(6) . . ?
C20 C19 C18 119.2(6) . . ?
C20 C19 H19 120.4 . . ?
C18 C19 H19 120.4 . . ?
C19 C20 C21 121.5(7) . . ?
C19 C20 H20 119.3 . . ?
C21 C20 H20 119.3 . . ?
C22 C21 C20 121.0(6) . . ?
C22 C21 H21 119.5 . . ?
C20 C21 H21 119.5 . . ?
C21 C22 C23 117.4(6) . . ?
C21 C22 H22 121.3 . . ?
C23 C22 H22 121.3 . . ?
C22 C23 N5 132.1(6) . . ?
C22 C23 C18 123.0(6) . . ?
N5 C23 C18 105.0(5) . . ?
N5 C24 H24A 109.5 . . ?
N5 C24 H24B 109.5 . . ?
H24A C24 H24B 109.5 . . ?
N5 C24 H24C 109.5 . . ?
H24A C24 H24C 109.5 . . ?
H24B C24 H24C 109.5 . . ?
N4 C25 N5 113.1(6) . . ?
N4 C25 C26 122.0(6) . . ?
N5 C25 C26 124.5(6) . . ?
N6 C26 C27 121.8(7) . . ?
N6 C26 C25 113.6(7) . . ?
C27 C26 C25 123.8(7) . . ?
C28 C27 C26 118.6(8) . . ?
C28 C27 H27 120.7 . . ?
C26 C27 H27 120.7 . . ?
C29 C28 C27 120.1(9) . . ?
C29 C28 H28 119.9 . . ?
C27 C28 H28 119.9 . . ?
C28 C29 C30 117.7(9) . . ?
C28 C29 C31 123.3(10) . . ?
C30 C29 C31 118.9(10) . . ?
N6 C30 C29 122.6(8) . . ?
N6 C30 C34 116.0(8) . . ?
C29 C30 C34 121.3(9) . . ?
C32 C31 C29 117.6(10) . . ?
C32 C31 H31 121.2 . . ?
C29 C31 H31 121.2 . . ?
C31 C32 C33 125.1(10) . . ?
C31 C32 H32 117.5 . . ?
C33 C32 H32 117.5 . . ?
C32 C33 C34 119.7(10) . . ?
C32 C33 H33 120.2 . . ?
C34 C33 H33 120.2 . . ?
O2 C34 C33 122.9(9) . . ?
O2 C34 C30 119.7(7) . . ?
C33 C34 C30 117.3(10) . . ?
N7 C35 C36 131.3(6) . . ?
N7 C35 C40 109.2(6) . . ?
C36 C35 C40 119.4(7) . . ?
C37 C36 C35 118.2(7) . . ?
C37 C36 H36 120.9 . . ?
C35 C36 H36 120.9 . . ?
C36 C37 C38 121.8(7) . . ?
C36 C37 H37 119.1 . . ?
C38 C37 H37 119.1 . . ?
C39 C38 C37 121.0(7) . . ?
C39 C38 H38 119.5 . . ?
C37 C38 H38 119.5 . . ?
C38 C39 C40 117.6(7) . . ?
C38 C39 H39 121.2 . . ?
C40 C39 H39 121.2 . . ?
N8 C40 C39 132.1(7) . . ?
N8 C40 C35 105.9(6) . . ?
C39 C40 C35 122.0(7) . . ?
N8 C41 H41A 109.5 . . ?
N8 C41 H41B 109.5 . . ?
H41A C41 H41B 109.5 . . ?
N8 C41 H41C 109.5 . . ?
H41A C41 H41C 109.5 . . ?
H41B C41 H41C 109.5 . . ?
N7 C42 N8 111.8(6) . . ?
N7 C42 C43 121.4(6) . . ?
N8 C42 C43 126.6(6) . . ?
N9 C43 C44 120.3(6) . . ?
N9 C43 C42 114.9(6) . . ?
C44 C43 C42 124.6(6) . . ?
C45 C44 C43 120.0(7) . . ?
C45 C44 H44 120.0 . . ?
C43 C44 H44 120.0 . . ?
C44 C45 C46 120.2(6) . . ?
C44 C45 H45 119.9 . . ?
C46 C45 H45 119.9 . . ?
C48 C46 C45 124.7(6) . . ?
C48 C46 C47 118.5(6) . . ?
C45 C46 C47 116.6(6) . . ?
N9 C47 C46 122.4(6) . . ?
N9 C47 C51 116.6(5) . . ?
C46 C47 C51 120.9(6) . . ?
C49 C48 C46 120.5(6) . . ?
C49 C48 H48 119.7 . . ?
C46 C48 H48 119.7 . . ?
C48 C49 C50 121.4(7) . . ?
C48 C49 H49 119.3 . . ?
C50 C49 H49 119.3 . . ?
C51 C50 C49 121.7(6) . . ?
C51 C50 H50 119.1 . . ?
C49 C50 H50 119.1 . . ?
O3 C51 C50 124.7(6) . . ?
O3 C51 C47 118.4(6) . . ?
C50 C51 C47 116.9(6) . . ?
C53 C52 H52A 109.5 . . ?
C53 C52 H52B 109.5 . . ?
H52A C52 H52B 109.5 . . ?
C53 C52 H52C 109.5 . . ?
H52A C52 H52C 109.5 . . ?
H52B C52 H52C 109.5 . . ?
N10 C53 C52 179.3(8) . . ?
C55 C54 H54A 109.5 . . ?
C55 C54 H54B 109.5 . . ?
H54A C54 H54B 109.5 . . ?
C55 C54 H54C 109.5 . . ?
H54A C54 H54C 109.5 . . ?
H54B C54 H54C 109.5 . . ?
N11 C55 C54 177.6(10) . . ?
C57 C56 H56A 109.5 . . ?
C57 C56 H56B 109.5 . . ?
H56A C56 H56B 109.5 . . ?
C57 C56 H56C 109.5 . . ?
H56A C56 H56C 109.5 . . ?
H56B C56 H56C 109.5 . . ?
N12 C57 C56 178.8(10) . . ?

loop_
_geom_bond_atom_site_label_1
_geom_bond_atom_site_label_2
_geom_bond_distance
_geom_bond_site_symmetry_2
_geom_bond_publ_flag
La1 O1 2.432(5) . ?
La1 O3 2.438(4) . ?
La1 O2 2.448(5) . ?
La1 N9 2.686(5) . ?
La1 N1 2.694(5) . ?
La1 N6 2.730(6) . ?
La1 N2 2.731(5) . ?
La1 N7 2.735(5) . ?
La1 N4 2.837(5) . ?
O1 C1 1.311(8) . ?
O2 C34 1.300(10) . ?
O3 C51 1.315(7) . ?
N1 C9 1.329(7) . ?
N1 C6 1.375(8) . ?
N2 C10 1.307(7) . ?
N2 C17 1.394(7) . ?
N3 C12 1.367(8) . ?
N3 C10 1.380(7) . ?
N3 C11 1.462(7) . ?
N4 C25 1.317(7) . ?
N4 C18 1.380(7) . ?
N5 C23 1.380(8) . ?
N5 C25 1.381(8) . ?
N5 C24 1.457(8) . ?
N6 C26 1.337(8) . ?
N6 C30 1.352(9) . ?
N7 C42 1.343(8) . ?
N7 C35 1.386(8) . ?
N8 C42 1.365(8) . ?
N8 C40 1.368(9) . ?
N8 C41 1.473(8) . ?
N9 C47 1.340(7) . ?
N9 C43 1.341(7) . ?
C1 C2 1.388(9) . ?
C1 C6 1.430(8) . ?
C2 C3 1.389(9) . ?
C2 H2 0.9500 . ?
C3 C4 1.358(9) . ?
C3 H3 0.9500 . ?
C4 C5 1.405(9) . ?
C4 H4 0.9500 . ?
C5 C7 1.417(8) . ?
C5 C6 1.423(9) . ?
C7 C8 1.352(8) . ?
C7 H7 0.9500 . ?
C8 C9 1.407(8) . ?
C8 H8 0.9500 . ?
C9 C10 1.468(9) . ?
C11 H11A 0.9800 . ?
C11 H11B 0.9800 . ?
C11 H11C 0.9800 . ?
C12 C17 1.394(8) . ?
C12 C13 1.397(8) . ?
C13 C14 1.371(9) . ?
C13 H13 0.9500 . ?
C14 C15 1.401(9) . ?
C14 H14 0.9500 . ?
C15 C16 1.375(8) . ?
C15 H15 0.9500 . ?
C16 C17 1.380(8) . ?
C16 H16 0.9500 . ?
C18 C19 1.381(8) . ?
C18 C23 1.418(8) . ?
C19 C20 1.370(8) . ?
C19 H19 0.9500 . ?
C20 C21 1.395(8) . ?
C20 H20 0.9500 . ?
C21 C22 1.363(9) . ?
C21 H21 0.9500 . ?
C22 C23 1.374(8) . ?
C22 H22 0.9500 . ?
C24 H24A 0.9800 . ?
C24 H24B 0.9800 . ?
C24 H24C 0.9800 . ?
C25 C26 1.468(9) . ?
C26 C27 1.394(9) . ?
C27 C28 1.389(11) . ?
C27 H27 0.9500 . ?
C28 C29 1.384(12) . ?
C28 H28 0.9500 . ?
C29 C30 1.391(11) . ?
C29 C31 1.452(11) . ?
C30 C34 1.456(11) . ?
C31 C32 1.351(12) . ?
C31 H31 0.9500 . ?
C32 C33 1.377(13) . ?
C32 H32 0.9500 . ?
C33 C34 1.400(10) . ?
C33 H33 0.9500 . ?
C35 C36 1.392(9) . ?
C35 C40 1.410(8) . ?
C36 C37 1.369(9) . ?
C36 H36 0.9500 . ?
C37 C38 1.395(9) . ?
C37 H37 0.9500 . ?
C38 C39 1.374(10) . ?
C38 H38 0.9500 . ?
C39 C40 1.381(9) . ?
C39 H39 0.9500 . ?
C41 H41A 0.9800 . ?
C41 H41B 0.9800 . ?
C41 H41C 0.9800 . ?
C42 C43 1.450(9) . ?
C43 C44 1.416(8) . ?
C44 C45 1.361(9) . ?
C44 H44 0.9500 . ?
C45 C46 1.407(9) . ?
C45 H45 0.9500 . ?
C46 C48 1.402(9) . ?
C46 C47 1.421(8) . ?
C47 C51 1.438(8) . ?
C48 C49 1.354(9) . ?
C48 H48 0.9500 . ?
C49 C50 1.398(8) . ?
C49 H49 0.9500 . ?
C50 C51 1.382(8) . ?
C50 H50 0.9500 . ?
N10 C53 1.137(9) . ?
C52 C53 1.467(10) . ?
C52 H52A 0.9800 . ?
C52 H52B 0.9800 . ?
C52 H52C 0.9800 . ?
N11 C55 1.133(10) . ?
C54 C55 1.414(10) . ?
C54 H54A 0.9800 . ?
C54 H54B 0.9800 . ?
C54 H54C 0.9800 . ?
N12 C57 1.099(9) . ?
C56 C57 1.443(10) . ?
C56 H56A 0.9800 . ?
C56 H56B 0.9800 . ?
C56 H56C 0.9800 . ?

loop_
_geom_torsion_atom_site_label_1
_geom_torsion_atom_site_label_2
_geom_torsion_atom_site_label_3
_geom_torsion_atom_site_label_4
_geom_torsion
_geom_torsion_site_symmetry_1
_geom_torsion_site_symmetry_2
_geom_torsion_site_symmetry_3
_geom_torsion_site_symmetry_4
_geom_torsion_publ_flag
O3 La1 O1 C1 63.6(5) . . . . ?
O2 La1 O1 C1 141.6(5) . . . . ?
N9 La1 O1 C1 124.8(5) . . . . ?
N1 La1 O1 C1 -8.4(4) . . . . ?
N6 La1 O1 C1 -110.4(5) . . . . ?
N2 La1 O1 C1 -8.9(5) . . . . ?
N7 La1 O1 C1 -172.8(5) . . . . ?
N4 La1 O1 C1 -86.6(5) . . . . ?
O1 La1 O2 C34 115.8(6) . . . . ?
O3 La1 O2 C34 -164.0(6) . . . . ?
N9 La1 O2 C34 132.8(6) . . . . ?
N1 La1 O2 C34 -111.4(6) . . . . ?
N6 La1 O2 C34 -13.2(5) . . . . ?
N2 La1 O2 C34 -88.6(6) . . . . ?
N7 La1 O2 C34 70.0(6) . . . . ?
N4 La1 O2 C34 -5.8(6) . . . . ?
O1 La1 O3 C51 79.7(5) . . . . ?
O2 La1 O3 C51 -68.4(5) . . . . ?
N9 La1 O3 C51 6.3(5) . . . . ?
N1 La1 O3 C51 141.8(6) . . . . ?
N6 La1 O3 C51 -106.4(5) . . . . ?
N2 La1 O3 C51 -155.9(6) . . . . ?
N7 La1 O3 C51 2.3(6) . . . . ?
N4 La1 O3 C51 149.5(5) . . . . ?
O1 La1 N1 C9 177.0(5) . . . . ?
O3 La1 N1 C9 78.0(4) . . . . ?
O2 La1 N1 C9 23.1(6) . . . . ?
N9 La1 N1 C9 123.3(4) . . . . ?
N6 La1 N1 C9 -55.3(4) . . . . ?
N2 La1 N1 C9 -3.4(4) . . . . ?
N7 La1 N1 C9 -159.0(4) . . . . ?
N4 La1 N1 C9 -97.8(4) . . . . ?
O1 La1 N1 C6 6.8(4) . . . . ?
O3 La1 N1 C6 -92.2(4) . . . . ?
O2 La1 N1 C6 -147.1(4) . . . . ?
N9 La1 N1 C6 -46.9(4) . . . . ?
N6 La1 N1 C6 134.5(4) . . . . ?
N2 La1 N1 C6 -173.7(4) . . . . ?
N7 La1 N1 C6 30.7(5) . . . . ?
N4 La1 N1 C6 92.0(4) . . . . ?
O1 La1 N2 C10 -2.1(5) . . . . ?
O3 La1 N2 C10 -82.9(4) . . . . ?
O2 La1 N2 C10 -166.7(4) . . . . ?
N9 La1 N2 C10 -104.9(4) . . . . ?
N1 La1 N2 C10 -2.6(4) . . . . ?
N6 La1 N2 C10 130.6(4) . . . . ?
N7 La1 N2 C10 140.9(4) . . . . ?
N4 La1 N2 C10 72.0(4) . . . . ?
O1 La1 N2 C17 -179.6(5) . . . . ?
O3 La1 N2 C17 99.6(5) . . . . ?
O2 La1 N2 C17 15.7(5) . . . . ?
N9 La1 N2 C17 77.5(6) . . . . ?
N1 La1 N2 C17 179.9(6) . . . . ?
N6 La1 N2 C17 -46.9(5) . . . . ?
N7 La1 N2 C17 -36.7(7) . . . . ?
N4 La1 N2 C17 -105.5(5) . . . . ?
O1 La1 N4 C25 -176.7(4) . . . . ?
O3 La1 N4 C25 110.4(5) . . . . ?
O2 La1 N4 C25 -24.4(5) . . . . ?
N9 La1 N4 C25 -125.1(4) . . . . ?
N1 La1 N4 C25 118.2(4) . . . . ?
N6 La1 N4 C25 -16.7(4) . . . . ?
N2 La1 N4 C25 58.3(4) . . . . ?
N7 La1 N4 C25 -96.7(4) . . . . ?
O1 La1 N4 C18 26.8(5) . . . . ?
O3 La1 N4 C18 -46.1(7) . . . . ?
O2 La1 N4 C18 179.1(5) . . . . ?
N9 La1 N4 C18 78.4(6) . . . . ?
N1 La1 N4 C18 -38.3(5) . . . . ?
N6 La1 N4 C18 -173.2(6) . . . . ?
N2 La1 N4 C18 -98.2(5) . . . . ?
N7 La1 N4 C18 106.8(5) . . . . ?
O1 La1 N6 C26 36.0(6) . . . . ?
O3 La1 N6 C26 -135.5(5) . . . . ?
O2 La1 N6 C26 -179.1(5) . . . . ?
N9 La1 N6 C26 140.1(5) . . . . ?
N1 La1 N6 C26 -41.3(5) . . . . ?
N2 La1 N6 C26 -86.1(5) . . . . ?
N7 La1 N6 C26 98.6(5) . . . . ?
N4 La1 N6 C26 8.3(5) . . . . ?
O1 La1 N6 C30 -135.8(4) . . . . ?
O3 La1 N6 C30 52.8(5) . . . . ?
O2 La1 N6 C30 9.2(4) . . . . ?
N9 La1 N6 C30 -31.6(5) . . . . ?
N1 La1 N6 C30 146.9(4) . . . . ?
N2 La1 N6 C30 102.2(4) . . . . ?
N7 La1 N6 C30 -73.1(4) . . . . ?
N4 La1 N6 C30 -163.4(5) . . . . ?
O1 La1 N7 C42 -67.0(5) . . . . ?
O3 La1 N7 C42 16.7(6) . . . . ?
O2 La1 N7 C42 90.0(5) . . . . ?
N9 La1 N7 C42 12.6(5) . . . . ?
N1 La1 N7 C42 -88.7(5) . . . . ?
N6 La1 N7 C42 153.9(5) . . . . ?
N2 La1 N7 C42 143.9(5) . . . . ?
N4 La1 N7 C42 -146.9(5) . . . . ?
O1 La1 N7 C35 90.8(7) . . . . ?
O3 La1 N7 C35 174.5(6) . . . . ?
O2 La1 N7 C35 -112.2(7) . . . . ?
N9 La1 N7 C35 170.4(8) . . . . ?
N1 La1 N7 C35 69.1(8) . . . . ?
N6 La1 N7 C35 -48.2(7) . . . . ?
N2 La1 N7 C35 -58.3(8) . . . . ?
N4 La1 N7 C35 11.0(7) . . . . ?
O1 La1 N9 C47 -104.7(5) . . . . ?
O3 La1 N9 C47 -6.2(5) . . . . ?
O2 La1 N9 C47 84.5(5) . . . . ?
N1 La1 N9 C47 -56.7(5) . . . . ?
N6 La1 N9 C47 121.8(5) . . . . ?
N2 La1 N9 C47 17.9(6) . . . . ?
N7 La1 N9 C47 169.9(5) . . . . ?
N4 La1 N9 C47 -157.4(4) . . . . ?
O1 La1 N9 C43 81.8(5) . . . . ?
O3 La1 N9 C43 -179.7(6) . . . . ?
O2 La1 N9 C43 -89.0(5) . . . . ?
N1 La1 N9 C43 129.8(5) . . . . ?
N6 La1 N9 C43 -51.7(6) . . . . ?
N2 La1 N9 C43 -155.6(5) . . . . ?
N7 La1 N9 C43 -3.6(5) . . . . ?
N4 La1 N9 C43 29.1(7) . . . . ?
La1 O1 C1 C2 -174.7(4) . . . . ?
La1 O1 C1 C6 9.4(8) . . . . ?
O1 C1 C2 C3 -179.3(6) . . . . ?
C6 C1 C2 C3 -3.2(9) . . . . ?
C1 C2 C3 C4 1.6(10) . . . . ?
C2 C3 C4 C5 -1.3(10) . . . . ?
C3 C4 C5 C7 -175.9(6) . . . . ?
C3 C4 C5 C6 2.7(9) . . . . ?
C9 N1 C6 C5 1.3(8) . . . . ?
La1 N1 C6 C5 171.9(4) . . . . ?
C9 N1 C6 C1 -176.0(5) . . . . ?
La1 N1 C6 C1 -5.4(6) . . . . ?
C4 C5 C6 N1 178.2(5) . . . . ?
C7 C5 C6 N1 -3.0(8) . . . . ?
C4 C5 C6 C1 -4.6(9) . . . . ?
C7 C5 C6 C1 174.2(5) . . . . ?
O1 C1 C6 N1 -1.7(8) . . . . ?
C2 C1 C6 N1 -177.9(5) . . . . ?
O1 C1 C6 C5 -179.0(5) . . . . ?
C2 C1 C6 C5 4.8(9) . . . . ?
C4 C5 C7 C8 179.7(6) . . . . ?
C6 C5 C7 C8 1.0(8) . . . . ?
C5 C7 C8 C9 2.6(9) . . . . ?
C6 N1 C9 C8 2.5(8) . . . . ?
La1 N1 C9 C8 -167.2(4) . . . . ?
C6 N1 C9 C10 177.9(5) . . . . ?
La1 N1 C9 C10 8.2(6) . . . . ?
C7 C8 C9 N1 -4.5(9) . . . . ?
C7 C8 C9 C10 -179.4(5) . . . . ?
C17 N2 C10 N3 1.8(6) . . . . ?
La1 N2 C10 N3 -176.4(3) . . . . ?
C17 N2 C10 C9 -173.8(5) . . . . ?
La1 N2 C10 C9 8.0(7) . . . . ?
C12 N3 C10 N2 -1.6(7) . . . . ?
C11 N3 C10 N2 175.2(6) . . . . ?
C12 N3 C10 C9 173.8(5) . . . . ?
C11 N3 C10 C9 -9.5(9) . . . . ?
N1 C9 C10 N2 -10.6(8) . . . . ?
C8 C9 C10 N2 164.6(5) . . . . ?
N1 C9 C10 N3 174.5(5) . . . . ?
C8 C9 C10 N3 -10.4(9) . . . . ?
C10 N3 C12 C17 0.6(6) . . . . ?
C11 N3 C12 C17 -176.4(5) . . . . ?
C10 N3 C12 C13 -179.7(6) . . . . ?
C11 N3 C12 C13 3.2(10) . . . . ?
N3 C12 C13 C14 179.0(6) . . . . ?
C17 C12 C13 C14 -1.4(9) . . . . ?
C12 C13 C14 C15 1.5(9) . . . . ?
C13 C14 C15 C16 -1.1(10) . . . . ?
C14 C15 C16 C17 0.6(10) . . . . ?
C15 C16 C17 C12 -0.5(9) . . . . ?
C15 C16 C17 N2 179.8(6) . . . . ?
N3 C12 C17 C16 -179.3(5) . . . . ?
C13 C12 C17 C16 1.0(9) . . . . ?
N3 C12 C17 N2 0.4(7) . . . . ?
C13 C12 C17 N2 -179.3(5) . . . . ?
C10 N2 C17 C16 178.4(6) . . . . ?
La1 N2 C17 C16 -3.9(10) . . . . ?
C10 N2 C17 C12 -1.3(7) . . . . ?
La1 N2 C17 C12 176.5(4) . . . . ?
C25 N4 C18 C19 176.4(6) . . . . ?
La1 N4 C18 C19 -25.5(10) . . . . ?
C25 N4 C18 C23 -2.1(7) . . . . ?
La1 N4 C18 C23 156.1(4) . . . . ?
N4 C18 C19 C20 -179.3(6) . . . . ?
C23 C18 C19 C20 -0.9(9) . . . . ?
C18 C19 C20 C21 -0.5(9) . . . . ?
C19 C20 C21 C22 0.5(10) . . . . ?
C20 C21 C22 C23 1.0(9) . . . . ?
C21 C22 C23 N5 177.7(6) . . . . ?
C21 C22 C23 C18 -2.4(9) . . . . ?
C25 N5 C23 C22 -179.7(6) . . . . ?
C24 N5 C23 C22 4.7(10) . . . . ?
C25 N5 C23 C18 0.4(6) . . . . ?
C24 N5 C23 C18 -175.2(5) . . . . ?
N4 C18 C23 C22 -178.8(5) . . . . ?
C19 C18 C23 C22 2.4(9) . . . . ?
N4 C18 C23 N5 1.1(7) . . . . ?
C19 C18 C23 N5 -177.7(5) . . . . ?
C18 N4 C25 N5 2.4(7) . . . . ?
La1 N4 C25 N5 -160.9(4) . . . . ?
C18 N4 C25 C26 -170.5(5) . . . . ?
La1 N4 C25 C26 26.1(7) . . . . ?
C23 N5 C25 N4 -1.8(7) . . . . ?
C24 N5 C25 N4 173.3(6) . . . . ?
C23 N5 C25 C26 171.0(6) . . . . ?
C24 N5 C25 C26 -14.0(10) . . . . ?
C30 N6 C26 C27 0.9(10) . . . . ?
La1 N6 C26 C27 -170.5(5) . . . . ?
C30 N6 C26 C25 171.5(5) . . . . ?
La1 N6 C26 C25 0.0(8) . . . . ?
N4 C25 C26 N6 -18.4(9) . . . . ?
N5 C25 C26 N6 169.4(5) . . . . ?
N4 C25 C26 C27 151.9(6) . . . . ?
N5 C25 C26 C27 -20.3(10) . . . . ?
N6 C26 C27 C28 -0.4(11) . . . . ?
C25 C26 C27 C28 -169.9(7) . . . . ?
C26 C27 C28 C29 -1.1(12) . . . . ?
C27 C28 C29 C30 1.9(12) . . . . ?
C27 C28 C29 C31 178.4(7) . . . . ?
C26 N6 C30 C29 0.0(10) . . . . ?
La1 N6 C30 C29 172.2(5) . . . . ?
C26 N6 C30 C34 -178.2(6) . . . . ?
La1 N6 C30 C34 -5.9(7) . . . . ?
C28 C29 C30 N6 -1.4(11) . . . . ?
C31 C29 C30 N6 -178.0(6) . . . . ?
C28 C29 C30 C34 176.7(7) . . . . ?
C31 C29 C30 C34 0.0(11) . . . . ?
C28 C29 C31 C32 -175.3(8) . . . . ?
C30 C29 C31 C32 1.2(12) . . . . ?
C29 C31 C32 C33 -3.0(14) . . . . ?
C31 C32 C33 C34 3.6(14) . . . . ?
La1 O2 C34 C33 -168.1(5) . . . . ?
La1 O2 C34 C30 16.0(10) . . . . ?
C32 C33 C34 O2 -178.1(8) . . . . ?
C32 C33 C34 C30 -2.1(11) . . . . ?
N6 C30 C34 O2 -5.2(10) . . . . ?
C29 C30 C34 O2 176.6(7) . . . . ?
N6 C30 C34 C33 178.6(6) . . . . ?
C29 C30 C34 C33 0.5(11) . . . . ?
C42 N7 C35 C36 -178.3(8) . . . . ?
La1 N7 C35 C36 22.2(13) . . . . ?
C42 N7 C35 C40 -0.5(8) . . . . ?
La1 N7 C35 C40 -160.1(5) . . . . ?
N7 C35 C36 C37 178.1(7) . . . . ?
C40 C35 C36 C37 0.6(11) . . . . ?
C35 C36 C37 C38 -1.0(12) . . . . ?
C36 C37 C38 C39 1.4(12) . . . . ?
C37 C38 C39 C40 -1.4(12) . . . . ?
C42 N8 C40 C39 178.4(8) . . . . ?
C41 N8 C40 C39 -7.5(13) . . . . ?
C42 N8 C40 C35 -1.9(8) . . . . ?
C41 N8 C40 C35 172.3(7) . . . . ?
C38 C39 C40 N8 -179.2(8) . . . . ?
C38 C39 C40 C35 1.1(12) . . . . ?
N7 C35 C40 N8 1.5(8) . . . . ?
C36 C35 C40 N8 179.5(7) . . . . ?
N7 C35 C40 C39 -178.7(7) . . . . ?
C36 C35 C40 C39 -0.7(11) . . . . ?
C35 N7 C42 N8 -0.7(9) . . . . ?
La1 N7 C42 N8 163.4(4) . . . . ?
C35 N7 C42 C43 174.2(7) . . . . ?
La1 N7 C42 C43 -21.8(9) . . . . ?
C40 N8 C42 N7 1.6(9) . . . . ?
C41 N8 C42 N7 -172.1(7) . . . . ?
C40 N8 C42 C43 -172.9(7) . . . . ?
C41 N8 C42 C43 13.4(13) . . . . ?
C47 N9 C43 C44 -2.3(11) . . . . ?
La1 N9 C43 C44 171.0(5) . . . . ?
C47 N9 C43 C42 -178.2(6) . . . . ?
La1 N9 C43 C42 -4.9(9) . . . . ?
N7 C42 C43 N9 18.2(11) . . . . ?
N8 C42 C43 N9 -167.8(7) . . . . ?
N7 C42 C43 C44 -157.4(7) . . . . ?
N8 C42 C43 C44 16.6(13) . . . . ?
N9 C43 C44 C45 3.5(12) . . . . ?
C42 C43 C44 C45 178.9(7) . . . . ?
C43 C44 C45 C46 -0.9(12) . . . . ?
C44 C45 C46 C48 -179.1(8) . . . . ?
C44 C45 C46 C47 -2.5(11) . . . . ?
C43 N9 C47 C46 -1.3(11) . . . . ?
La1 N9 C47 C46 -175.0(5) . . . . ?
C43 N9 C47 C51 179.8(6) . . . . ?
La1 N9 C47 C51 6.1(8) . . . . ?
C48 C46 C47 N9 -179.4(7) . . . . ?
C45 C46 C47 N9 3.7(11) . . . . ?
C48 C46 C47 C51 -0.6(11) . . . . ?
C45 C46 C47 C51 -177.5(7) . . . . ?
C45 C46 C48 C49 177.2(7) . . . . ?
C47 C46 C48 C49 0.6(11) . . . . ?
C46 C48 C49 C50 -1.1(12) . . . . ?
C48 C49 C50 C51 1.6(12) . . . . ?
La1 O3 C51 C50 173.1(5) . . . . ?
La1 O3 C51 C47 -6.0(9) . . . . ?
C49 C50 C51 O3 179.4(7) . . . . ?
C49 C50 C51 C47 -1.5(11) . . . . ?
N9 C47 C51 O3 -0.9(10) . . . . ?
C46 C47 C51 O3 -179.8(6) . . . . ?
N9 C47 C51 C50 180.0(6) . . . . ?
C46 C47 C51 C50 1.1(11) . . . . ?
